data_7717793
loop_
_publ_author_name
'Kanhanond, Narongchai'
'Chumsaeng, Phongnarin'
'Namuangruk, Supawadee'
'Phomphrai, Khamphee'

_publ_section_title
;
 Bimetallic constrained aluminum alkoxide complex for ring-opening
 polymerization of cyclic esters: activity enhancement via cationic
 activation
;
_journal_name_full 'Dalton Transactions'
_journal_paper_doi 10.1039/D4DT02849J
_journal_year 2025
_chemical_formula_moiety 'C68 H92 Al2 Cl2 N4 O4, 3[C7H8]'
_chemical_formula_sum 'C68 H92 Al2 Cl2 N4 O4'
_chemical_formula_weight 1154.31
_space_group_crystal_system monoclinic
_space_group_IT_number 14
_space_group_name_Hall '-P 2yn'
_space_group_name_H-M_alt 'P 1 21/n 1'
_atom_sites_solution_hydrogens geom
_atom_sites_solution_primary dual
_audit_creation_date 2024-03-27
_audit_creation_method
;
Olex2 1.5
(compiled 2024.02.16 svn.r378c4104 for OlexSys, GUI svn.r6928)
;
_audit_update_record
;
2024-09-27 deposited with the CCDC.	2024-12-27 downloaded from the CCDC.
;
_cell_angle_alpha 90
_cell_angle_beta 97.101(3)
_cell_angle_gamma 90
_cell_formula_units_Z 4
_cell_length_a 19.4309(12)
_cell_length_b 16.4681(10)
_cell_length_c 25.6504(16)
_cell_measurement_reflns_used 9239
_cell_measurement_temperature 100.00
_cell_measurement_theta_max 70.09
_cell_measurement_theta_min 3.92
_cell_volume 8144.9(9)
_computing_cell_refinement 'SAINT V8.40B (?, 2016)'
_computing_data_reduction 'SAINT V8.40B (?, 2016)'
_computing_molecular_graphics 'Olex2 1.5 (Dolomanov et al., 2009)'
_computing_publication_material 'Olex2 1.5 (Dolomanov et al., 2009)'
_computing_structure_refinement 'XL  (Sheldrick, 2008)'
_computing_structure_solution 'SHELXT 2014/5 (Sheldrick, 2014)'
_diffrn_ambient_temperature 100.00
_diffrn_measured_fraction_theta_full 1.000
_diffrn_measured_fraction_theta_max 1.000
_diffrn_measurement_device_type 'Bruker APEX-II CCD'
_diffrn_measurement_method '\f and \w scans'
_diffrn_radiation_type CuK\a
_diffrn_radiation_wavelength 1.54178
_diffrn_reflns_av_R_equivalents 0.0525
_diffrn_reflns_av_unetI/netI 0.0189
_diffrn_reflns_Laue_measured_fraction_full 1.000
_diffrn_reflns_Laue_measured_fraction_max 1.000
_diffrn_reflns_limit_h_max 23
_diffrn_reflns_limit_h_min -23
_diffrn_reflns_limit_k_max 19
_diffrn_reflns_limit_k_min -19
_diffrn_reflns_limit_l_max 30
_diffrn_reflns_limit_l_min -30
_diffrn_reflns_number 232368
_diffrn_reflns_point_group_measured_fraction_full 1.000
_diffrn_reflns_point_group_measured_fraction_max 1.000
_diffrn_reflns_theta_full 67.679
_diffrn_reflns_theta_max 68.243
_diffrn_reflns_theta_min 2.698
_diffrn_source_current 1.0
_diffrn_source_power 0.05
_diffrn_source_voltage 50.0
_diffrn_standards_number 0
_exptl_absorpt_coefficient_mu 1.228
_exptl_absorpt_correction_T_max 0.7533
_exptl_absorpt_correction_T_min 0.6530
_exptl_absorpt_correction_type none
_exptl_absorpt_process_details
;
SADABS-2016/2 (Bruker,2016/2) was used for absorption correction.
wR2(int) was 0.0968 before and 0.0757 after correction.
The Ratio of minimum to maximum transmission is 0.8669.
The \l/2 correction factor is Not present.
;
_exptl_crystal_colour 'clear light yellow'
_exptl_crystal_colour_lustre clear
_exptl_crystal_colour_modifier light
_exptl_crystal_colour_primary yellow
_exptl_crystal_density_diffrn 0.941
_exptl_crystal_description block
_exptl_crystal_F_000 2480
_exptl_crystal_preparation 'Crystalization in toluene'
_exptl_crystal_recrystallization_method 'Re-crystallisation from solvent: Toluene with Slow evaporation'
_exptl_crystal_size_max 0.23596
_exptl_crystal_size_mid 0.14379
_exptl_crystal_size_min 0.10644
_refine_diff_density_max 0.427
_refine_diff_density_min -0.371
_refine_diff_density_rms 0.068
_refine_ls_extinction_method none
_refine_ls_goodness_of_fit_ref 1.083
_refine_ls_hydrogen_treatment constr
_refine_ls_matrix_type full
_refine_ls_number_parameters 745
_refine_ls_number_reflns 14906
_refine_ls_number_restraints 0
_refine_ls_restrained_S_all 1.083
_refine_ls_R_factor_all 0.0813
_refine_ls_R_factor_gt 0.0642
_refine_ls_shift/su_max 0.001
_refine_ls_shift/su_mean 0.000
_refine_ls_structure_factor_coef Fsqd
_refine_ls_weighting_details 'w=1/[\s^2^(Fo^2^)+(0.0417P)^2^+16.9299P] where P=(Fo^2^+2Fc^2^)/3'
_refine_ls_weighting_scheme calc
_refine_ls_wR_factor_gt 0.1355
_refine_ls_wR_factor_ref 0.1526
_reflns_Friedel_coverage 0.000
_reflns_number_gt 12083
_reflns_number_total 14906
_reflns_threshold_expression 'I > 2\s(I)'
_cod_data_source_file d4dt02849j3.cif
_cod_data_source_block p21_n
_cod_database_code 7717793
_shelx_shelxl_version_number 2018/3
_shelx_space_group_comment
;
The symmetry employed for this shelxl refinement is uniquely defined
by the following loop, which should always be used as a source of
symmetry information in preference to the above space-group names.
They are only intended as comments.
;
_olex2_refinement_description
;
1. Fixed Uiso
 At 1.2 times of:
  All C(H) groups, All C(H,H) groups
 At 1.5 times of:
  All C(H,H,H) groups
2.a Secondary CH2 refined with riding coordinates:
 C7(H7a,H7b), C23(H23a,H23b), C41(H41a,H41b), C40(H40a,H40b), C58(H58a,H58b),
 C57(H57a,H57b), C24(H24a,H24b), C6(H6a,H6b)
2.b Aromatic/amide H refined with riding coordinates:
 C20(H20), C3(H3), C37(H37), C54(H54)
2.c Idealised Me refined as rotating group:
 C68(H68a,H68b,H68c), C12(H12a,H12b,H12c), C13(H13a,H13b,H13c), C11(H11a,H11b,
 H11c), C29(H29a,H29b,H29c), C67(H67a,H67b,H67c), C34(H34a,H34b,H34c), C63(H63a,
 H63b,H63c), C33(H33a,H33b,H33c), C62(H62a,H62b,H62c), C15(H15a,H15b,H15c),
 C32(H32a,H32b,H32c), C30(H30a,H30b,H30c), C28(H28a,H28b,H28c), C16(H16a,H16b,
 H16c), C47(H47a,H47b,H47c), C50(H50a,H50b,H50c), C17(H17a,H17b,H17c), C46(H46a,
 H46b,H46c), C45(H45a,H45b,H45c), C64(H64a,H64b,H64c), C66(H66a,H66b,H66c),
 C49(H49a,H49b,H49c), C51(H51a,H51b,H51c)
;
_smtbx_masks_void_probe_radius 1.2
_smtbx_masks_void_truncation_radius 1.2
_olex2_exptl_crystal_mounting_method 'Loop 200 micrometre'
_olex2_submission_special_instructions 'No special instructions were received'

loop_
_space_group_symop_operation_xyz
'x, y, z'
'-x+1/2, y+1/2, -z+1/2'
'-x, -y, -z'
'x-1/2, -y-1/2, z-1/2'

loop_
_atom_site_label
_atom_site_type_symbol
_atom_site_fract_x
_atom_site_fract_y
_atom_site_fract_z
_atom_site_U_iso_or_equiv
_atom_site_adp_type
_atom_site_occupancy
_atom_site_site_symmetry_order
_atom_site_calc_flag
_atom_site_refinement_flags_posn
_atom_site_refinement_flags_adp
_atom_site_refinement_flags_occupancy
_atom_site_disorder_assembly
_atom_site_disorder_group
Cl1 Cl 0.65600(3) 0.27535(4) 0.35293(3) 0.03203(15) Uani 1 1 d . . . . .
Cl2 Cl 0.56489(3) 0.38457(4) 0.19939(3) 0.03454(15) Uani 1 1 d . . . . .
Al2 Al 0.47740(4) 0.31879(4) 0.22259(3) 0.02268(16) Uani 1 1 d . . . . .
Al1 Al 0.56626(4) 0.33816(4) 0.37567(3) 0.02252(16) Uani 1 1 d . . . . .
O4 O 0.38946(8) 0.34052(11) 0.19897(6) 0.0260(4) Uani 1 1 d . . . . .
O2 O 0.61452(8) 0.41845(10) 0.41190(6) 0.0241(4) Uani 1 1 d . . . . .
O1 O 0.52505(9) 0.31450(11) 0.43193(6) 0.0265(4) Uani 1 1 d . . . . .
O3 O 0.47749(9) 0.24010(10) 0.17356(6) 0.0254(4) Uani 1 1 d . . . . .
N1 N 0.49761(10) 0.25924(12) 0.33330(8) 0.0238(4) Uani 1 1 d . . . . .
N3 N 0.52733(10) 0.41734(12) 0.32141(8) 0.0237(4) Uani 1 1 d . . . . .
N2 N 0.50436(11) 0.23993(13) 0.27927(8) 0.0246(4) Uani 1 1 d . . . . .
N4 N 0.46762(10) 0.39869(13) 0.28441(8) 0.0246(4) Uani 1 1 d . . . . .
C43 C 0.54056(12) 0.13710(15) 0.22166(9) 0.0232(5) Uani 1 1 d . . . . .
C35 C 0.51149(12) 0.17078(15) 0.17389(9) 0.0229(5) Uani 1 1 d . . . . .
C42 C 0.53293(12) 0.16940(15) 0.27231(10) 0.0231(5) Uani 1 1 d . . . . .
C22 C 0.64629(12) 0.58260(15) 0.32081(9) 0.0236(5) Uani 1 1 d . . . . .
C19 C 0.70645(12) 0.51801(15) 0.41911(9) 0.0230(5) Uani 1 1 d . . . . .
C26 C 0.61983(12) 0.51377(15) 0.34378(9) 0.0233(5) Uani 1 1 d . . . . .
C21 C 0.70540(12) 0.61989(15) 0.34571(10) 0.0253(5) Uani 1 1 d . . . . .
C9 C 0.41856(13) 0.25378(15) 0.39831(10) 0.0271(5) Uani 1 1 d . . . . .
C52 C 0.33567(12) 0.37403(15) 0.21776(10) 0.0246(5) Uani 1 1 d . . . . .
C18 C 0.64670(12) 0.48011(15) 0.39229(9) 0.0221(5) Uani 1 1 d . . . . .
C2 C 0.43931(13) 0.28610(15) 0.49023(10) 0.0251(5) Uani 1 1 d . . . . .
C10 C 0.48554(13) 0.31819(16) 0.53907(10) 0.0271(5) Uani 1 1 d . . . . .
C20 C 0.73275(12) 0.58493(15) 0.39429(10) 0.0248(5) Uani 1 1 d . . . . .
H20 H 0.773321 0.609511 0.411976 0.030 Uiso 1 1 calc R U . . .
C1 C 0.46350(12) 0.28582(15) 0.44043(10) 0.0245(5) Uani 1 1 d . . . . .
C3 C 0.37264(13) 0.25608(15) 0.49280(10) 0.0247(5) Uani 1 1 d . . . . .
H3 H 0.356877 0.255912 0.526413 0.030 Uiso 1 1 calc R U . . .
C53 C 0.26822(12) 0.37593(16) 0.18938(10) 0.0263(5) Uani 1 1 d . . . . .
C25 C 0.55800(13) 0.48595(15) 0.31264(9) 0.0248(5) Uani 1 1 d . . . . .
C39 C 0.57606(13) 0.06220(15) 0.22699(10) 0.0262(5) Uani 1 1 d . . . . .
C8 C 0.43776(13) 0.23948(16) 0.34708(10) 0.0270(5) Uani 1 1 d . . . . .
C31 C 0.73778(13) 0.69614(16) 0.32419(10) 0.0280(5) Uani 1 1 d . . . . .
C27 C 0.73754(13) 0.48728(16) 0.47370(10) 0.0261(5) Uani 1 1 d . . . . .
C37 C 0.55316(13) 0.05208(16) 0.13437(10) 0.0283(5) Uani 1 1 d . . . . .
H37 H 0.557138 0.021868 0.103336 0.034 Uiso 1 1 calc R U . . .
C36 C 0.51774(12) 0.12552(15) 0.12770(10) 0.0255(5) Uani 1 1 d . . . . .
C59 C 0.40943(13) 0.42299(15) 0.29876(10) 0.0252(5) Uani 1 1 d . . . . .
C56 C 0.28936(13) 0.44224(16) 0.29259(10) 0.0269(5) Uani 1 1 d . . . . .
C60 C 0.34317(13) 0.40981(16) 0.26754(10) 0.0264(5) Uani 1 1 d . . . . .
C7 C 0.37887(13) 0.19797(18) 0.31393(10) 0.0320(6) Uani 1 1 d . . . . .
H7A H 0.391410 0.141430 0.305994 0.038 Uiso 1 1 calc R U . . .
H7B H 0.366448 0.227466 0.280455 0.038 Uiso 1 1 calc R U . . .
C61 C 0.25428(13) 0.34067(16) 0.13353(10) 0.0294(6) Uani 1 1 d . . . . .
C65 C 0.15864(13) 0.47424(17) 0.28961(10) 0.0297(6) Uani 1 1 d . . . . .
C38 C 0.58408(14) 0.01706(16) 0.18227(10) 0.0285(5) Uani 1 1 d . . . . .
C54 C 0.21571(13) 0.40919(16) 0.21494(10) 0.0274(5) Uani 1 1 d . . . . .
H54 H 0.170629 0.410068 0.195791 0.033 Uiso 1 1 calc R U . . .
C5 C 0.35089(14) 0.22553(17) 0.40191(10) 0.0305(6) Uani 1 1 d . . . . .
C55 C 0.22209(13) 0.44163(16) 0.26596(10) 0.0272(5) Uani 1 1 d . . . . .
C23 C 0.60040(14) 0.60157(16) 0.26971(10) 0.0302(6) Uani 1 1 d . . . . .
H23A H 0.624325 0.587884 0.238953 0.036 Uiso 1 1 calc R U . . .
H23B H 0.587527 0.659762 0.267910 0.036 Uiso 1 1 calc R U . . .
C14 C 0.25395(14) 0.19418(18) 0.45882(10) 0.0314(6) Uani 1 1 d . . . . .
C44 C 0.48721(14) 0.15821(17) 0.07347(10) 0.0299(6) Uani 1 1 d . . . . .
C41 C 0.55824(14) 0.10848(16) 0.31370(10) 0.0291(5) Uani 1 1 d . . . . .
H41A H 0.518872 0.082792 0.328500 0.035 Uiso 1 1 calc R U . . .
H41B H 0.589156 0.134403 0.342534 0.035 Uiso 1 1 calc R U . . .
C40 C 0.59792(15) 0.04583(16) 0.28483(10) 0.0316(6) Uani 1 1 d . . . . .
H40A H 0.648606 0.052924 0.293721 0.038 Uiso 1 1 calc R U . . .
H40B H 0.585304 -0.010091 0.294181 0.038 Uiso 1 1 calc R U . . .
C68 C 0.16770(14) 0.56487(17) 0.30331(12) 0.0366(6) Uani 1 1 d . . . . .
H68A H 0.203422 0.571176 0.333532 0.055 Uiso 1 1 calc R U . . .
H68B H 0.123686 0.586933 0.312010 0.055 Uiso 1 1 calc R U . . .
H68C H 0.181760 0.594226 0.273122 0.055 Uiso 1 1 calc R U . . .
C12 C 0.50005(15) 0.40859(16) 0.53130(10) 0.0325(6) Uani 1 1 d . . . . .
H12A H 0.520481 0.416023 0.498560 0.049 Uiso 1 1 calc R U . . .
H12B H 0.532416 0.428395 0.560907 0.049 Uiso 1 1 calc R U . . .
H12C H 0.456540 0.439140 0.529477 0.049 Uiso 1 1 calc R U . . .
C13 C 0.55450(13) 0.27192(18) 0.54698(10) 0.0324(6) Uani 1 1 d . . . . .
H13A H 0.545431 0.213833 0.550841 0.049 Uiso 1 1 calc R U . . .
H13B H 0.582741 0.291920 0.578678 0.049 Uiso 1 1 calc R U . . .
H13C H 0.579422 0.280444 0.516464 0.049 Uiso 1 1 calc R U . . .
C11 C 0.45119(14) 0.30912(18) 0.58920(10) 0.0320(6) Uani 1 1 d . . . . .
H11A H 0.408259 0.340943 0.586007 0.048 Uiso 1 1 calc R U . . .
H11B H 0.482820 0.328806 0.619265 0.048 Uiso 1 1 calc R U . . .
H11C H 0.440460 0.251782 0.594485 0.048 Uiso 1 1 calc R U . . .
C29 C 0.75287(14) 0.39580(17) 0.47382(11) 0.0329(6) Uani 1 1 d . . . . .
H29A H 0.787977 0.384571 0.450443 0.049 Uiso 1 1 calc R U . . .
H29B H 0.710245 0.366077 0.461526 0.049 Uiso 1 1 calc R U . . .
H29C H 0.770165 0.378364 0.509581 0.049 Uiso 1 1 calc R U . . .
C67 C 0.09163(14) 0.46663(18) 0.25105(11) 0.0344(6) Uani 1 1 d . . . . .
H67A H 0.096567 0.497469 0.219049 0.052 Uiso 1 1 calc R U . . .
H67B H 0.052527 0.488231 0.267474 0.052 Uiso 1 1 calc R U . . .
H67C H 0.083149 0.409353 0.242090 0.052 Uiso 1 1 calc R U . . .
C34 C 0.74776(15) 0.68611(18) 0.26601(11) 0.0348(6) Uani 1 1 d . . . . .
H34A H 0.773806 0.732559 0.254773 0.052 Uiso 1 1 calc R U . . .
H34B H 0.702345 0.683417 0.244701 0.052 Uiso 1 1 calc R U . . .
H34C H 0.773506 0.635949 0.261476 0.052 Uiso 1 1 calc R U . . .
C4 C 0.32622(14) 0.22593(16) 0.45051(10) 0.0292(6) Uani 1 1 d . . . . .
C63 C 0.30390(15) 0.37594(18) 0.09733(10) 0.0338(6) Uani 1 1 d . . . . .
H63A H 0.299798 0.435251 0.096608 0.051 Uiso 1 1 calc R U . . .
H63B H 0.291985 0.354427 0.061739 0.051 Uiso 1 1 calc R U . . .
H63C H 0.351644 0.360687 0.110513 0.051 Uiso 1 1 calc R U . . .
C33 C 0.80981(14) 0.71454(18) 0.35346(11) 0.0346(6) Uani 1 1 d . . . . .
H33A H 0.839578 0.666674 0.352404 0.052 Uiso 1 1 calc R U . . .
H33B H 0.805472 0.728279 0.390087 0.052 Uiso 1 1 calc R U . . .
H33C H 0.830391 0.760407 0.336597 0.052 Uiso 1 1 calc R U . . .
C62 C 0.26262(15) 0.24807(17) 0.13709(11) 0.0352(6) Uani 1 1 d . . . . .
H62A H 0.310078 0.234739 0.152192 0.053 Uiso 1 1 calc R U . . .
H62B H 0.253291 0.224451 0.101855 0.053 Uiso 1 1 calc R U . . .
H62C H 0.229808 0.225911 0.159490 0.053 Uiso 1 1 calc R U . . .
C58 C 0.39807(13) 0.46826(17) 0.34799(10) 0.0306(6) Uani 1 1 d . . . . .
H58A H 0.418312 0.523435 0.348001 0.037 Uiso 1 1 calc R U . . .
H58B H 0.419317 0.438847 0.379607 0.037 Uiso 1 1 calc R U . . .
C57 C 0.31835(14) 0.4725(2) 0.34666(11) 0.0387(7) Uani 1 1 d . . . . .
H57A H 0.302712 0.437625 0.374343 0.046 Uiso 1 1 calc R U . . .
H57B H 0.303216 0.528970 0.352035 0.046 Uiso 1 1 calc R U . . .
C24 C 0.53581(13) 0.54774(16) 0.27144(10) 0.0298(6) Uani 1 1 d . . . . .
H24A H 0.496304 0.580094 0.281012 0.036 Uiso 1 1 calc R U . . .
H24B H 0.522055 0.521474 0.237009 0.036 Uiso 1 1 calc R U . . .
C15 C 0.23849(14) 0.20714(19) 0.51537(11) 0.0368(6) Uani 1 1 d . . . . .
H15A H 0.271955 0.176516 0.539482 0.055 Uiso 1 1 calc R U . . .
H15B H 0.191447 0.188135 0.518740 0.055 Uiso 1 1 calc R U . . .
H15C H 0.242163 0.265053 0.524047 0.055 Uiso 1 1 calc R U . . .
C32 C 0.69058(14) 0.76965(16) 0.33072(11) 0.0327(6) Uani 1 1 d . . . . .
H32A H 0.711347 0.818623 0.317589 0.049 Uiso 1 1 calc R U . . .
H32B H 0.685436 0.776716 0.367976 0.049 Uiso 1 1 calc R U . . .
H32C H 0.644922 0.760366 0.310751 0.049 Uiso 1 1 calc R U . . .
C30 C 0.80552(14) 0.53180(18) 0.49381(11) 0.0347(6) Uani 1 1 d . . . . .
H30A H 0.824872 0.508958 0.527768 0.052 Uiso 1 1 calc R U . . .
H30B H 0.795985 0.589715 0.497993 0.052 Uiso 1 1 calc R U . . .
H30C H 0.838900 0.525006 0.468458 0.052 Uiso 1 1 calc R U . . .
C28 C 0.68535(15) 0.5034(2) 0.51306(10) 0.0371(6) Uani 1 1 d . . . . .
H28A H 0.641542 0.475777 0.501193 0.056 Uiso 1 1 calc R U . . .
H28B H 0.677113 0.561967 0.515270 0.056 Uiso 1 1 calc R U . . .
H28C H 0.704170 0.482819 0.547748 0.056 Uiso 1 1 calc R U . . .
C48 C 0.62108(15) -0.06574(17) 0.18349(11) 0.0354(6) Uani 1 1 d . . . . .
C16 C 0.19739(14) 0.23838(19) 0.42262(12) 0.0380(7) Uani 1 1 d . . . . .
H16A H 0.202218 0.297106 0.428088 0.057 Uiso 1 1 calc R U . . .
H16B H 0.151675 0.220874 0.430679 0.057 Uiso 1 1 calc R U . . .
H16C H 0.202106 0.225445 0.385937 0.057 Uiso 1 1 calc R U . . .
C47 C 0.52173(16) 0.23913(19) 0.06245(11) 0.0381(7) Uani 1 1 d . . . . .
H47A H 0.515787 0.277715 0.090640 0.057 Uiso 1 1 calc R U . . .
H47B H 0.500166 0.261080 0.028839 0.057 Uiso 1 1 calc R U . . .
H47C H 0.571302 0.230298 0.060849 0.057 Uiso 1 1 calc R U . . .
C50 C 0.57763(16) -0.12928(17) 0.20909(12) 0.0392(7) Uani 1 1 d . . . . .
H50A H 0.600267 -0.182428 0.208810 0.059 Uiso 1 1 calc R U . . .
H50B H 0.531220 -0.132475 0.189306 0.059 Uiso 1 1 calc R U . . .
H50C H 0.573789 -0.113324 0.245421 0.059 Uiso 1 1 calc R U . . .
C6 C 0.31811(15) 0.1995(2) 0.34755(11) 0.0421(7) Uani 1 1 d . . . . .
H6A H 0.282112 0.238783 0.333123 0.051 Uiso 1 1 calc R U . . .
H6B H 0.296734 0.145098 0.348788 0.051 Uiso 1 1 calc R U . . .
C17 C 0.24982(16) 0.10225(18) 0.44822(12) 0.0387(7) Uani 1 1 d . . . . .
H17A H 0.253908 0.091947 0.411099 0.058 Uiso 1 1 calc R U . . .
H17B H 0.205240 0.081450 0.456628 0.058 Uiso 1 1 calc R U . . .
H17C H 0.287677 0.074797 0.470180 0.058 Uiso 1 1 calc R U . . .
C46 C 0.40894(14) 0.17106(19) 0.07261(11) 0.0369(6) Uani 1 1 d . . . . .
H46A H 0.386942 0.119474 0.079999 0.055 Uiso 1 1 calc R U . . .
H46B H 0.389292 0.190820 0.037896 0.055 Uiso 1 1 calc R U . . .
H46C H 0.400558 0.211095 0.099378 0.055 Uiso 1 1 calc R U . . .
C45 C 0.49731(16) 0.0988(2) 0.02921(11) 0.0426(7) Uani 1 1 d . . . . .
H45A H 0.546986 0.089915 0.028120 0.064 Uiso 1 1 calc R U . . .
H45B H 0.476425 0.121317 -0.004423 0.064 Uiso 1 1 calc R U . . .
H45C H 0.474984 0.046944 0.035584 0.064 Uiso 1 1 calc R U . . .
C64 C 0.18031(14) 0.3604(2) 0.10805(12) 0.0418(7) Uani 1 1 d . . . . .
H64A H 0.146646 0.334890 0.128351 0.063 Uiso 1 1 calc R U . . .
H64B H 0.173712 0.339603 0.071984 0.063 Uiso 1 1 calc R U . . .
H64C H 0.173459 0.419398 0.107569 0.063 Uiso 1 1 calc R U . . .
C66 C 0.14768(15) 0.42638(19) 0.33964(12) 0.0386(7) Uani 1 1 d . . . . .
H66A H 0.142039 0.368573 0.331089 0.058 Uiso 1 1 calc R U . . .
H66B H 0.106015 0.446422 0.353429 0.058 Uiso 1 1 calc R U . . .
H66C H 0.188028 0.433746 0.366163 0.058 Uiso 1 1 calc R U . . .
C49 C 0.69416(16) -0.05995(19) 0.21445(14) 0.0460(8) Uani 1 1 d . . . . .
H49A H 0.690244 -0.046836 0.251230 0.069 Uiso 1 1 calc R U . . .
H49B H 0.720590 -0.017287 0.199188 0.069 Uiso 1 1 calc R U . . .
H49C H 0.718092 -0.112066 0.212601 0.069 Uiso 1 1 calc R U . . .
C51 C 0.6299(2) -0.0955(2) 0.12855(13) 0.0580(10) Uani 1 1 d . . . . .
H51A H 0.658187 -0.144950 0.131058 0.087 Uiso 1 1 calc R U . . .
H51B H 0.652814 -0.053458 0.109919 0.087 Uiso 1 1 calc R U . . .
H51C H 0.584221 -0.107421 0.109283 0.087 Uiso 1 1 calc R U . . .

loop_
_atom_site_aniso_label
_atom_site_aniso_U_11
_atom_site_aniso_U_22
_atom_site_aniso_U_33
_atom_site_aniso_U_23
_atom_site_aniso_U_13
_atom_site_aniso_U_12
Cl1 0.0251(3) 0.0334(3) 0.0380(3) -0.0057(3) 0.0054(2) 0.0023(2)
Cl2 0.0317(3) 0.0351(3) 0.0384(3) -0.0054(3) 0.0105(3) -0.0053(3)
Al2 0.0200(3) 0.0247(4) 0.0230(3) -0.0036(3) 0.0011(3) 0.0015(3)
Al1 0.0208(3) 0.0242(4) 0.0224(3) -0.0009(3) 0.0019(3) -0.0010(3)
O4 0.0188(8) 0.0347(10) 0.0238(8) -0.0064(7) -0.0006(7) 0.0036(7)
O2 0.0221(8) 0.0251(9) 0.0247(8) -0.0008(7) 0.0007(7) -0.0032(7)
O1 0.0236(9) 0.0323(9) 0.0239(8) -0.0031(7) 0.0035(7) -0.0064(7)
O3 0.0254(9) 0.0264(9) 0.0239(8) -0.0032(7) 0.0006(7) 0.0038(7)
N1 0.0249(10) 0.0242(10) 0.0220(10) -0.0028(8) 0.0016(8) -0.0007(8)
N3 0.0190(10) 0.0264(11) 0.0246(10) -0.0049(8) -0.0017(8) -0.0003(8)
N2 0.0289(11) 0.0262(11) 0.0186(10) -0.0033(8) 0.0026(8) -0.0010(9)
N4 0.0231(10) 0.0251(10) 0.0241(10) -0.0050(8) -0.0024(8) 0.0002(8)
C43 0.0207(11) 0.0248(12) 0.0251(12) -0.0033(10) 0.0064(9) -0.0024(9)
C35 0.0183(11) 0.0249(12) 0.0260(12) -0.0028(10) 0.0047(9) -0.0006(9)
C42 0.0184(11) 0.0228(12) 0.0279(12) -0.0026(10) 0.0026(9) -0.0035(9)
C22 0.0250(12) 0.0235(12) 0.0216(12) 0.0006(9) 0.0005(9) 0.0036(10)
C19 0.0178(11) 0.0266(12) 0.0242(12) 0.0010(10) 0.0012(9) 0.0004(9)
C26 0.0207(11) 0.0238(12) 0.0247(12) -0.0038(10) 0.0004(9) 0.0024(9)
C21 0.0218(12) 0.0247(12) 0.0297(13) 0.0003(10) 0.0049(10) 0.0035(10)
C9 0.0286(13) 0.0262(13) 0.0268(13) -0.0003(10) 0.0045(10) -0.0056(10)
C52 0.0215(12) 0.0262(13) 0.0259(12) -0.0028(10) 0.0016(10) 0.0021(10)
C18 0.0190(11) 0.0246(12) 0.0232(12) -0.0010(9) 0.0040(9) 0.0014(9)
C2 0.0266(12) 0.0227(12) 0.0254(12) -0.0019(10) 0.0012(10) 0.0005(10)
C10 0.0269(13) 0.0301(13) 0.0239(12) -0.0013(10) 0.0022(10) -0.0046(10)
C20 0.0173(11) 0.0278(13) 0.0287(13) -0.0022(10) 0.0007(9) -0.0004(9)
C1 0.0215(12) 0.0264(12) 0.0254(12) -0.0001(10) 0.0022(9) 0.0000(10)
C3 0.0253(12) 0.0234(12) 0.0259(12) 0.0009(10) 0.0058(10) -0.0016(10)
C53 0.0211(12) 0.0284(13) 0.0279(13) -0.0017(10) -0.0022(10) -0.0007(10)
C25 0.0235(12) 0.0275(13) 0.0230(12) -0.0043(10) 0.0015(9) 0.0032(10)
C39 0.0249(12) 0.0236(12) 0.0308(13) 0.0024(10) 0.0059(10) 0.0005(10)
C8 0.0287(13) 0.0273(13) 0.0253(12) -0.0041(10) 0.0047(10) -0.0016(10)
C31 0.0263(13) 0.0276(13) 0.0306(13) 0.0025(10) 0.0057(10) 0.0008(10)
C27 0.0240(12) 0.0290(13) 0.0238(12) 0.0008(10) -0.0034(10) -0.0031(10)
C37 0.0314(13) 0.0278(13) 0.0273(13) -0.0062(10) 0.0096(10) -0.0017(11)
C36 0.0210(12) 0.0284(13) 0.0271(13) -0.0049(10) 0.0025(10) -0.0030(10)
C59 0.0245(12) 0.0249(12) 0.0261(12) -0.0028(10) 0.0022(10) 0.0020(10)
C56 0.0257(12) 0.0278(13) 0.0272(13) -0.0024(10) 0.0034(10) 0.0011(10)
C60 0.0255(12) 0.0282(13) 0.0250(12) -0.0035(10) 0.0009(10) 0.0020(10)
C7 0.0280(13) 0.0388(15) 0.0289(13) -0.0041(11) 0.0019(11) -0.0073(11)
C61 0.0248(13) 0.0329(14) 0.0283(13) -0.0037(11) -0.0054(10) 0.0015(11)
C65 0.0242(13) 0.0345(14) 0.0316(13) -0.0044(11) 0.0075(10) 0.0037(11)
C38 0.0323(13) 0.0245(13) 0.0299(13) 0.0002(10) 0.0092(11) 0.0005(10)
C54 0.0233(12) 0.0290(13) 0.0290(13) -0.0012(10) -0.0004(10) 0.0025(10)
C5 0.0283(13) 0.0349(14) 0.0282(13) -0.0049(11) 0.0031(10) -0.0069(11)
C55 0.0246(12) 0.0270(13) 0.0297(13) -0.0029(10) 0.0021(10) 0.0017(10)
C23 0.0300(13) 0.0296(13) 0.0291(13) 0.0007(11) -0.0034(11) 0.0016(11)
C14 0.0269(13) 0.0406(15) 0.0273(13) -0.0053(11) 0.0068(10) -0.0086(11)
C44 0.0290(13) 0.0350(14) 0.0249(13) -0.0076(11) -0.0002(10) 0.0055(11)
C41 0.0347(14) 0.0273(13) 0.0252(13) 0.0017(10) 0.0031(11) -0.0012(11)
C40 0.0387(15) 0.0288(14) 0.0280(13) 0.0023(11) 0.0068(11) 0.0029(11)
C68 0.0285(14) 0.0341(15) 0.0470(17) -0.0082(13) 0.0035(12) 0.0087(12)
C12 0.0375(15) 0.0304(14) 0.0289(13) -0.0072(11) 0.0016(11) -0.0067(11)
C13 0.0257(13) 0.0419(16) 0.0285(13) 0.0006(11) -0.0017(10) 0.0035(11)
C11 0.0275(13) 0.0425(16) 0.0255(13) -0.0023(11) 0.0015(10) -0.0041(11)
C29 0.0289(13) 0.0322(14) 0.0361(15) 0.0075(11) -0.0022(11) -0.0006(11)
C67 0.0256(13) 0.0363(15) 0.0412(15) -0.0040(12) 0.0043(11) 0.0047(11)
C34 0.0342(14) 0.0369(15) 0.0342(15) 0.0041(12) 0.0080(12) -0.0016(12)
C4 0.0298(13) 0.0286(13) 0.0295(13) -0.0035(10) 0.0047(11) -0.0045(11)
C63 0.0357(15) 0.0370(15) 0.0282(13) -0.0007(11) 0.0023(11) 0.0010(12)
C33 0.0318(14) 0.0357(15) 0.0368(15) 0.0038(12) 0.0063(12) -0.0045(12)
C62 0.0357(15) 0.0315(15) 0.0384(15) -0.0083(12) 0.0044(12) -0.0066(12)
C58 0.0299(13) 0.0331(14) 0.0278(13) -0.0102(11) -0.0006(10) 0.0057(11)
C57 0.0287(14) 0.0537(18) 0.0331(15) -0.0142(13) 0.0020(11) 0.0064(13)
C24 0.0286(13) 0.0290(13) 0.0293(13) -0.0013(11) -0.0064(10) 0.0034(11)
C15 0.0292(14) 0.0494(17) 0.0334(14) -0.0076(13) 0.0103(11) -0.0106(12)
C32 0.0334(14) 0.0287(14) 0.0364(14) 0.0026(11) 0.0059(11) 0.0035(11)
C30 0.0267(13) 0.0405(16) 0.0339(14) 0.0051(12) -0.0083(11) -0.0050(12)
C28 0.0374(15) 0.0484(17) 0.0249(13) 0.0007(12) 0.0023(11) -0.0014(13)
C48 0.0423(16) 0.0313(14) 0.0348(15) 0.0011(12) 0.0136(12) 0.0073(12)
C16 0.0269(14) 0.0477(17) 0.0394(16) -0.0077(13) 0.0046(12) -0.0067(12)
C47 0.0434(16) 0.0428(17) 0.0265(14) 0.0037(12) -0.0018(12) 0.0014(13)
C50 0.0438(17) 0.0260(14) 0.0481(17) 0.0002(12) 0.0077(13) 0.0005(12)
C6 0.0353(16) 0.063(2) 0.0283(14) -0.0091(14) 0.0049(12) -0.0167(14)
C17 0.0401(16) 0.0390(16) 0.0385(16) -0.0035(13) 0.0103(13) -0.0099(13)
C46 0.0267(14) 0.0470(17) 0.0346(15) -0.0090(13) -0.0063(11) 0.0063(12)
C45 0.0437(17) 0.0530(19) 0.0293(15) -0.0100(13) -0.0027(12) 0.0177(14)
C64 0.0276(14) 0.059(2) 0.0362(15) -0.0115(14) -0.0071(12) 0.0047(13)
C66 0.0314(14) 0.0449(17) 0.0409(16) 0.0035(13) 0.0100(12) 0.0048(12)
C49 0.0397(16) 0.0318(15) 0.069(2) 0.0109(15) 0.0176(15) 0.0131(13)
C51 0.093(3) 0.0394(18) 0.0453(19) -0.0003(15) 0.0231(19) 0.0282(19)

loop_
_atom_type_symbol
_atom_type_description
_atom_type_scat_dispersion_real
_atom_type_scat_dispersion_imag
_atom_type_scat_source
C C 0.0181 0.0091 'International Tables Vol C Tables 4.2.6.8 and 6.1.1.4'
H H 0.0000 0.0000 'International Tables Vol C Tables 4.2.6.8 and 6.1.1.4'
Al Al 0.2130 0.2455 'International Tables Vol C Tables 4.2.6.8 and 6.1.1.4'
Cl Cl 0.3639 0.7018 'International Tables Vol C Tables 4.2.6.8 and 6.1.1.4'
N N 0.0311 0.0180 'International Tables Vol C Tables 4.2.6.8 and 6.1.1.4'
O O 0.0492 0.0322 'International Tables Vol C Tables 4.2.6.8 and 6.1.1.4'

loop_
_geom_angle_atom_site_label_1
_geom_angle_atom_site_label_2
_geom_angle_atom_site_label_3
_geom_angle
_geom_angle_site_symmetry_1
_geom_angle_site_symmetry_3
_geom_angle_publ_flag
O4 Al2 Cl2 124.14(7) . . ?
O4 Al2 O3 89.46(8) . . ?
O4 Al2 N2 122.73(9) . . ?
O4 Al2 N4 87.60(8) . . ?
O3 Al2 Cl2 95.71(6) . . ?
O3 Al2 N2 91.02(8) . . ?
O3 Al2 N4 171.66(9) . . ?
N2 Al2 Cl2 112.77(7) . . ?
N2 Al2 N4 84.02(9) . . ?
N4 Al2 Cl2 92.40(7) . . ?
O2 Al1 Cl1 95.96(6) . . ?
O2 Al1 N1 170.70(9) . . ?
O2 Al1 N3 90.48(8) . . ?
O1 Al1 Cl1 124.87(7) . . ?
O1 Al1 O2 90.02(8) . . ?
O1 Al1 N1 87.87(8) . . ?
O1 Al1 N3 122.79(9) . . ?
N1 Al1 Cl1 92.67(6) . . ?
N3 Al1 Cl1 111.94(7) . . ?
N3 Al1 N1 83.08(8) . . ?
C52 O4 Al2 136.76(16) . . ?
C18 O2 Al1 127.19(15) . . ?
C1 O1 Al1 135.73(16) . . ?
C35 O3 Al2 131.33(16) . . ?
N2 N1 Al1 120.85(15) . . ?
C8 N1 Al1 123.71(17) . . ?
C8 N1 N2 113.4(2) . . ?
N4 N3 Al1 121.88(15) . . ?
C25 N3 Al1 122.98(16) . . ?
C25 N3 N4 114.7(2) . . ?
N1 N2 Al2 121.03(15) . . ?
C42 N2 Al2 124.22(17) . . ?
C42 N2 N1 114.6(2) . . ?
N3 N4 Al2 119.61(14) . . ?
C59 N4 Al2 125.13(17) . . ?
C59 N4 N3 114.1(2) . . ?
C35 C43 C42 125.0(2) . . ?
C35 C43 C39 124.8(2) . . ?
C39 C43 C42 110.0(2) . . ?
O3 C35 C43 119.8(2) . . ?
O3 C35 C36 123.0(2) . . ?
C43 C35 C36 117.2(2) . . ?
N2 C42 C43 123.2(2) . . ?
N2 C42 C41 127.2(2) . . ?
C43 C42 C41 109.5(2) . . ?
C26 C22 C23 108.7(2) . . ?
C21 C22 C26 119.3(2) . . ?
C21 C22 C23 132.0(2) . . ?
C18 C19 C27 120.1(2) . . ?
C20 C19 C18 116.7(2) . . ?
C20 C19 C27 123.2(2) . . ?
C22 C26 C25 110.5(2) . . ?
C18 C26 C22 125.2(2) . . ?
C18 C26 C25 124.2(2) . . ?
C22 C21 C20 115.1(2) . . ?
C22 C21 C31 123.3(2) . . ?
C20 C21 C31 121.5(2) . . ?
C1 C9 C8 124.1(2) . . ?
C1 C9 C5 124.8(2) . . ?
C5 C9 C8 111.0(2) . . ?
O4 C52 C53 122.9(2) . . ?
O4 C52 C60 120.7(2) . . ?
C60 C52 C53 116.4(2) . . ?
O2 C18 C19 123.4(2) . . ?
O2 C18 C26 119.9(2) . . ?
C26 C18 C19 116.7(2) . . ?
C1 C2 C10 120.6(2) . . ?
C3 C2 C10 122.3(2) . . ?
C3 C2 C1 117.1(2) . . ?
C12 C10 C2 109.0(2) . . ?
C12 C10 C13 109.1(2) . . ?
C13 C10 C2 110.4(2) . . ?
C11 C10 C2 112.3(2) . . ?
C11 C10 C12 108.1(2) . . ?
C11 C10 C13 107.8(2) . . ?
C19 C20 C21 127.0(2) . . ?
C19 C20 H20 116.5 . . ?
C21 C20 H20 116.5 . . ?
O1 C1 C9 119.6(2) . . ?
O1 C1 C2 123.6(2) . . ?
C9 C1 C2 116.8(2) . . ?
C2 C3 H3 116.7 . . ?
C2 C3 C4 126.6(2) . . ?
C4 C3 H3 116.7 . . ?
C52 C53 C61 121.0(2) . . ?
C54 C53 C52 116.8(2) . . ?
C54 C53 C61 122.2(2) . . ?
N3 C25 C26 123.2(2) . . ?
N3 C25 C24 127.8(2) . . ?
C26 C25 C24 109.0(2) . . ?
C43 C39 C40 108.9(2) . . ?
C38 C39 C43 119.4(2) . . ?
C38 C39 C40 131.7(2) . . ?
N1 C8 C9 123.6(2) . . ?
N1 C8 C7 127.2(2) . . ?
C9 C8 C7 109.2(2) . . ?
C21 C31 C34 111.5(2) . . ?
C21 C31 C32 109.1(2) . . ?
C34 C31 C32 109.8(2) . . ?
C33 C31 C21 112.0(2) . . ?
C33 C31 C34 106.2(2) . . ?
C33 C31 C32 108.1(2) . . ?
C19 C27 C30 111.8(2) . . ?
C29 C27 C19 112.2(2) . . ?
C29 C27 C30 107.9(2) . . ?
C29 C27 C28 108.1(2) . . ?
C28 C27 C19 108.9(2) . . ?
C28 C27 C30 107.7(2) . . ?
C36 C37 H37 116.3 . . ?
C36 C37 C38 127.5(2) . . ?
C38 C37 H37 116.3 . . ?
C35 C36 C44 120.5(2) . . ?
C37 C36 C35 116.5(2) . . ?
C37 C36 C44 123.0(2) . . ?
N4 C59 C60 123.0(2) . . ?
N4 C59 C58 127.9(2) . . ?
C60 C59 C58 109.0(2) . . ?
C60 C56 C57 109.4(2) . . ?
C55 C56 C60 118.7(2) . . ?
C55 C56 C57 132.0(2) . . ?
C52 C60 C59 123.7(2) . . ?
C52 C60 C56 125.5(2) . . ?
C56 C60 C59 110.7(2) . . ?
C8 C7 H7A 110.8 . . ?
C8 C7 H7B 110.8 . . ?
C8 C7 C6 104.9(2) . . ?
H7A C7 H7B 108.8 . . ?
C6 C7 H7A 110.8 . . ?
C6 C7 H7B 110.8 . . ?
C63 C61 C53 111.7(2) . . ?
C63 C61 C62 110.0(2) . . ?
C63 C61 C64 106.7(2) . . ?
C62 C61 C53 108.3(2) . . ?
C62 C61 C64 108.8(2) . . ?
C64 C61 C53 111.3(2) . . ?
C55 C65 C68 110.8(2) . . ?
C55 C65 C67 112.0(2) . . ?
C55 C65 C66 110.5(2) . . ?
C68 C65 C67 106.8(2) . . ?
C68 C65 C66 109.2(2) . . ?
C67 C65 C66 107.5(2) . . ?
C39 C38 C37 114.7(2) . . ?
C39 C38 C48 123.8(2) . . ?
C37 C38 C48 121.5(2) . . ?
C53 C54 H54 116.4 . . ?
C53 C54 C55 127.1(2) . . ?
C55 C54 H54 116.4 . . ?
C9 C5 C6 108.8(2) . . ?
C4 C5 C9 119.0(2) . . ?
C4 C5 C6 132.2(2) . . ?
C56 C55 C65 123.5(2) . . ?
C56 C55 C54 115.3(2) . . ?
C54 C55 C65 121.2(2) . . ?
C22 C23 H23A 110.9 . . ?
C22 C23 H23B 110.9 . . ?
C22 C23 C24 104.4(2) . . ?
H23A C23 H23B 108.9 . . ?
C24 C23 H23A 110.9 . . ?
C24 C23 H23B 110.9 . . ?
C4 C14 C17 109.8(2) . . ?
C15 C14 C4 111.9(2) . . ?
C15 C14 C16 107.3(2) . . ?
C15 C14 C17 107.0(2) . . ?
C16 C14 C4 110.7(2) . . ?
C16 C14 C17 110.0(2) . . ?
C47 C44 C36 110.0(2) . . ?
C46 C44 C36 109.4(2) . . ?
C46 C44 C47 109.5(2) . . ?
C45 C44 C36 112.1(2) . . ?
C45 C44 C47 108.7(2) . . ?
C45 C44 C46 107.2(2) . . ?
C42 C41 H41A 110.9 . . ?
C42 C41 H41B 110.9 . . ?
C42 C41 C40 104.4(2) . . ?
H41A C41 H41B 108.9 . . ?
C40 C41 H41A 110.9 . . ?
C40 C41 H41B 110.9 . . ?
C39 C40 C41 104.9(2) . . ?
C39 C40 H40A 110.8 . . ?
C39 C40 H40B 110.8 . . ?
C41 C40 H40A 110.8 . . ?
C41 C40 H40B 110.8 . . ?
H40A C40 H40B 108.9 . . ?
C65 C68 H68A 109.5 . . ?
C65 C68 H68B 109.5 . . ?
C65 C68 H68C 109.5 . . ?
H68A C68 H68B 109.5 . . ?
H68A C68 H68C 109.5 . . ?
H68B C68 H68C 109.5 . . ?
C10 C12 H12A 109.5 . . ?
C10 C12 H12B 109.5 . . ?
C10 C12 H12C 109.5 . . ?
H12A C12 H12B 109.5 . . ?
H12A C12 H12C 109.5 . . ?
H12B C12 H12C 109.5 . . ?
C10 C13 H13A 109.5 . . ?
C10 C13 H13B 109.5 . . ?
C10 C13 H13C 109.5 . . ?
H13A C13 H13B 109.5 . . ?
H13A C13 H13C 109.5 . . ?
H13B C13 H13C 109.5 . . ?
C10 C11 H11A 109.5 . . ?
C10 C11 H11B 109.5 . . ?
C10 C11 H11C 109.5 . . ?
H11A C11 H11B 109.5 . . ?
H11A C11 H11C 109.5 . . ?
H11B C11 H11C 109.5 . . ?
C27 C29 H29A 109.5 . . ?
C27 C29 H29B 109.5 . . ?
C27 C29 H29C 109.5 . . ?
H29A C29 H29B 109.5 . . ?
H29A C29 H29C 109.5 . . ?
H29B C29 H29C 109.5 . . ?
C65 C67 H67A 109.5 . . ?
C65 C67 H67B 109.5 . . ?
C65 C67 H67C 109.5 . . ?
H67A C67 H67B 109.5 . . ?
H67A C67 H67C 109.5 . . ?
H67B C67 H67C 109.5 . . ?
C31 C34 H34A 109.5 . . ?
C31 C34 H34B 109.5 . . ?
C31 C34 H34C 109.5 . . ?
H34A C34 H34B 109.5 . . ?
H34A C34 H34C 109.5 . . ?
H34B C34 H34C 109.5 . . ?
C3 C4 C14 121.4(2) . . ?
C5 C4 C3 115.6(2) . . ?
C5 C4 C14 123.0(2) . . ?
C61 C63 H63A 109.5 . . ?
C61 C63 H63B 109.5 . . ?
C61 C63 H63C 109.5 . . ?
H63A C63 H63B 109.5 . . ?
H63A C63 H63C 109.5 . . ?
H63B C63 H63C 109.5 . . ?
C31 C33 H33A 109.5 . . ?
C31 C33 H33B 109.5 . . ?
C31 C33 H33C 109.5 . . ?
H33A C33 H33B 109.5 . . ?
H33A C33 H33C 109.5 . . ?
H33B C33 H33C 109.5 . . ?
C61 C62 H62A 109.5 . . ?
C61 C62 H62B 109.5 . . ?
C61 C62 H62C 109.5 . . ?
H62A C62 H62B 109.5 . . ?
H62A C62 H62C 109.5 . . ?
H62B C62 H62C 109.5 . . ?
C59 C58 H58A 110.8 . . ?
C59 C58 H58B 110.8 . . ?
C59 C58 C57 104.7(2) . . ?
H58A C58 H58B 108.9 . . ?
C57 C58 H58A 110.8 . . ?
C57 C58 H58B 110.8 . . ?
C56 C57 C58 105.3(2) . . ?
C56 C57 H57A 110.7 . . ?
C56 C57 H57B 110.7 . . ?
C58 C57 H57A 110.7 . . ?
C58 C57 H57B 110.7 . . ?
H57A C57 H57B 108.8 . . ?
C25 C24 C23 104.3(2) . . ?
C25 C24 H24A 110.9 . . ?
C25 C24 H24B 110.9 . . ?
C23 C24 H24A 110.9 . . ?
C23 C24 H24B 110.9 . . ?
H24A C24 H24B 108.9 . . ?
C14 C15 H15A 109.5 . . ?
C14 C15 H15B 109.5 . . ?
C14 C15 H15C 109.5 . . ?
H15A C15 H15B 109.5 . . ?
H15A C15 H15C 109.5 . . ?
H15B C15 H15C 109.5 . . ?
C31 C32 H32A 109.5 . . ?
C31 C32 H32B 109.5 . . ?
C31 C32 H32C 109.5 . . ?
H32A C32 H32B 109.5 . . ?
H32A C32 H32C 109.5 . . ?
H32B C32 H32C 109.5 . . ?
C27 C30 H30A 109.5 . . ?
C27 C30 H30B 109.5 . . ?
C27 C30 H30C 109.5 . . ?
H30A C30 H30B 109.5 . . ?
H30A C30 H30C 109.5 . . ?
H30B C30 H30C 109.5 . . ?
C27 C28 H28A 109.5 . . ?
C27 C28 H28B 109.5 . . ?
C27 C28 H28C 109.5 . . ?
H28A C28 H28B 109.5 . . ?
H28A C28 H28C 109.5 . . ?
H28B C28 H28C 109.5 . . ?
C38 C48 C50 109.3(2) . . ?
C38 C48 C49 110.7(2) . . ?
C50 C48 C49 109.9(2) . . ?
C51 C48 C38 111.9(2) . . ?
C51 C48 C50 107.8(3) . . ?
C51 C48 C49 107.2(3) . . ?
C14 C16 H16A 109.5 . . ?
C14 C16 H16B 109.5 . . ?
C14 C16 H16C 109.5 . . ?
H16A C16 H16B 109.5 . . ?
H16A C16 H16C 109.5 . . ?
H16B C16 H16C 109.5 . . ?
C44 C47 H47A 109.5 . . ?
C44 C47 H47B 109.5 . . ?
C44 C47 H47C 109.5 . . ?
H47A C47 H47B 109.5 . . ?
H47A C47 H47C 109.5 . . ?
H47B C47 H47C 109.5 . . ?
C48 C50 H50A 109.5 . . ?
C48 C50 H50B 109.5 . . ?
C48 C50 H50C 109.5 . . ?
H50A C50 H50B 109.5 . . ?
H50A C50 H50C 109.5 . . ?
H50B C50 H50C 109.5 . . ?
C7 C6 H6A 110.8 . . ?
C7 C6 H6B 110.8 . . ?
C5 C6 C7 104.7(2) . . ?
C5 C6 H6A 110.8 . . ?
C5 C6 H6B 110.8 . . ?
H6A C6 H6B 108.9 . . ?
C14 C17 H17A 109.5 . . ?
C14 C17 H17B 109.5 . . ?
C14 C17 H17C 109.5 . . ?
H17A C17 H17B 109.5 . . ?
H17A C17 H17C 109.5 . . ?
H17B C17 H17C 109.5 . . ?
C44 C46 H46A 109.5 . . ?
C44 C46 H46B 109.5 . . ?
C44 C46 H46C 109.5 . . ?
H46A C46 H46B 109.5 . . ?
H46A C46 H46C 109.5 . . ?
H46B C46 H46C 109.5 . . ?
C44 C45 H45A 109.5 . . ?
C44 C45 H45B 109.5 . . ?
C44 C45 H45C 109.5 . . ?
H45A C45 H45B 109.5 . . ?
H45A C45 H45C 109.5 . . ?
H45B C45 H45C 109.5 . . ?
C61 C64 H64A 109.5 . . ?
C61 C64 H64B 109.5 . . ?
C61 C64 H64C 109.5 . . ?
H64A C64 H64B 109.5 . . ?
H64A C64 H64C 109.5 . . ?
H64B C64 H64C 109.5 . . ?
C65 C66 H66A 109.5 . . ?
C65 C66 H66B 109.5 . . ?
C65 C66 H66C 109.5 . . ?
H66A C66 H66B 109.5 . . ?
H66A C66 H66C 109.5 . . ?
H66B C66 H66C 109.5 . . ?
C48 C49 H49A 109.5 . . ?
C48 C49 H49B 109.5 . . ?
C48 C49 H49C 109.5 . . ?
H49A C49 H49B 109.5 . . ?
H49A C49 H49C 109.5 . . ?
H49B C49 H49C 109.5 . . ?
C48 C51 H51A 109.5 . . ?
C48 C51 H51B 109.5 . . ?
C48 C51 H51C 109.5 . . ?
H51A C51 H51B 109.5 . . ?
H51A C51 H51C 109.5 . . ?
H51B C51 H51C 109.5 . . ?

loop_
_geom_bond_atom_site_label_1
_geom_bond_atom_site_label_2
_geom_bond_distance
_geom_bond_site_symmetry_2
_geom_bond_publ_flag
Cl1 Al1 2.1685(9) . ?
Cl2 Al2 2.1606(10) . ?
Al2 O4 1.7773(17) . ?
Al2 O3 1.8059(18) . ?
Al2 N2 1.971(2) . ?
Al2 N4 2.087(2) . ?
Al1 O2 1.8098(18) . ?
Al1 O1 1.7779(18) . ?
Al1 N1 2.072(2) . ?
Al1 N3 1.987(2) . ?
O4 C52 1.324(3) . ?
O2 C18 1.324(3) . ?
O1 C1 1.329(3) . ?
O3 C35 1.319(3) . ?
N1 N2 1.444(3) . ?
N1 C8 1.298(3) . ?
N3 N4 1.438(3) . ?
N3 C25 1.310(3) . ?
N2 C42 1.309(3) . ?
N4 C59 1.295(3) . ?
C43 C35 1.399(3) . ?
C43 C42 1.428(3) . ?
C43 C39 1.412(3) . ?
C35 C36 1.418(3) . ?
C42 C41 1.499(3) . ?
C22 C26 1.404(3) . ?
C22 C21 1.387(3) . ?
C22 C23 1.524(3) . ?
C19 C18 1.419(3) . ?
C19 C20 1.400(3) . ?
C19 C27 1.540(3) . ?
C26 C18 1.403(3) . ?
C26 C25 1.433(3) . ?
C21 C20 1.415(3) . ?
C21 C31 1.537(3) . ?
C9 C1 1.405(3) . ?
C9 C8 1.429(3) . ?
C9 C5 1.408(4) . ?
C52 C53 1.419(3) . ?
C52 C60 1.398(3) . ?
C2 C10 1.542(3) . ?
C2 C1 1.415(3) . ?
C2 C3 1.396(3) . ?
C10 C12 1.533(4) . ?
C10 C13 1.533(4) . ?
C10 C11 1.527(3) . ?
C20 H20 0.9500 . ?
C3 H3 0.9500 . ?
C3 C4 1.412(4) . ?
C53 C61 1.539(3) . ?
C53 C54 1.391(4) . ?
C25 C24 1.492(4) . ?
C39 C38 1.392(4) . ?
C39 C40 1.516(4) . ?
C8 C7 1.503(3) . ?
C31 C34 1.537(4) . ?
C31 C33 1.535(4) . ?
C31 C32 1.540(4) . ?
C27 C29 1.536(4) . ?
C27 C30 1.543(3) . ?
C27 C28 1.540(4) . ?
C37 H37 0.9500 . ?
C37 C36 1.392(4) . ?
C37 C38 1.422(4) . ?
C36 C44 1.540(4) . ?
C59 C60 1.446(3) . ?
C59 C58 1.506(3) . ?
C56 C60 1.399(4) . ?
C56 C55 1.398(4) . ?
C56 C57 1.515(4) . ?
C7 H7A 0.9900 . ?
C7 H7B 0.9900 . ?
C7 C6 1.546(4) . ?
C61 C63 1.533(4) . ?
C61 C62 1.535(4) . ?
C61 C64 1.538(4) . ?
C65 C55 1.537(3) . ?
C65 C68 1.538(4) . ?
C65 C67 1.540(4) . ?
C65 C66 1.543(4) . ?
C38 C48 1.540(4) . ?
C54 H54 0.9500 . ?
C54 C55 1.405(4) . ?
C5 C4 1.390(4) . ?
C5 C6 1.521(4) . ?
C23 H23A 0.9900 . ?
C23 H23B 0.9900 . ?
C23 C24 1.542(4) . ?
C14 C4 1.538(4) . ?
C14 C15 1.532(4) . ?
C14 C16 1.532(4) . ?
C14 C17 1.538(4) . ?
C44 C47 1.534(4) . ?
C44 C46 1.533(4) . ?
C44 C45 1.530(4) . ?
C41 H41A 0.9900 . ?
C41 H41B 0.9900 . ?
C41 C40 1.533(4) . ?
C40 H40A 0.9900 . ?
C40 H40B 0.9900 . ?
C68 H68A 0.9800 . ?
C68 H68B 0.9800 . ?
C68 H68C 0.9800 . ?
C12 H12A 0.9800 . ?
C12 H12B 0.9800 . ?
C12 H12C 0.9800 . ?
C13 H13A 0.9800 . ?
C13 H13B 0.9800 . ?
C13 H13C 0.9800 . ?
C11 H11A 0.9800 . ?
C11 H11B 0.9800 . ?
C11 H11C 0.9800 . ?
C29 H29A 0.9800 . ?
C29 H29B 0.9800 . ?
C29 H29C 0.9800 . ?
C67 H67A 0.9800 . ?
C67 H67B 0.9800 . ?
C67 H67C 0.9800 . ?
C34 H34A 0.9800 . ?
C34 H34B 0.9800 . ?
C34 H34C 0.9800 . ?
C63 H63A 0.9800 . ?
C63 H63B 0.9800 . ?
C63 H63C 0.9800 . ?
C33 H33A 0.9800 . ?
C33 H33B 0.9800 . ?
C33 H33C 0.9800 . ?
C62 H62A 0.9800 . ?
C62 H62B 0.9800 . ?
C62 H62C 0.9800 . ?
C58 H58A 0.9900 . ?
C58 H58B 0.9900 . ?
C58 C57 1.547(4) . ?
C57 H57A 0.9900 . ?
C57 H57B 0.9900 . ?
C24 H24A 0.9900 . ?
C24 H24B 0.9900 . ?
C15 H15A 0.9800 . ?
C15 H15B 0.9800 . ?
C15 H15C 0.9800 . ?
C32 H32A 0.9800 . ?
C32 H32B 0.9800 . ?
C32 H32C 0.9800 . ?
C30 H30A 0.9800 . ?
C30 H30B 0.9800 . ?
C30 H30C 0.9800 . ?
C28 H28A 0.9800 . ?
C28 H28B 0.9800 . ?
C28 H28C 0.9800 . ?
C48 C50 1.541(4) . ?
C48 C49 1.542(4) . ?
C48 C51 1.522(4) . ?
C16 H16A 0.9800 . ?
C16 H16B 0.9800 . ?
C16 H16C 0.9800 . ?
C47 H47A 0.9800 . ?
C47 H47B 0.9800 . ?
C47 H47C 0.9800 . ?
C50 H50A 0.9800 . ?
C50 H50B 0.9800 . ?
C50 H50C 0.9800 . ?
C6 H6A 0.9900 . ?
C6 H6B 0.9900 . ?
C17 H17A 0.9800 . ?
C17 H17B 0.9800 . ?
C17 H17C 0.9800 . ?
C46 H46A 0.9800 . ?
C46 H46B 0.9800 . ?
C46 H46C 0.9800 . ?
C45 H45A 0.9800 . ?
C45 H45B 0.9800 . ?
C45 H45C 0.9800 . ?
C64 H64A 0.9800 . ?
C64 H64B 0.9800 . ?
C64 H64C 0.9800 . ?
C66 H66A 0.9800 . ?
C66 H66B 0.9800 . ?
C66 H66C 0.9800 . ?
C49 H49A 0.9800 . ?
C49 H49B 0.9800 . ?
C49 H49C 0.9800 . ?
C51 H51A 0.9800 . ?
C51 H51B 0.9800 . ?
C51 H51C 0.9800 . ?

loop_
_geom_torsion_atom_site_label_1
_geom_torsion_atom_site_label_2
_geom_torsion_atom_site_label_3
_geom_torsion_atom_site_label_4
_geom_torsion
_geom_torsion_site_symmetry_1
_geom_torsion_site_symmetry_2
_geom_torsion_site_symmetry_3
_geom_torsion_site_symmetry_4
_geom_torsion_publ_flag
Cl1 Al1 O2 C18 72.94(18) . . . . ?
Cl1 Al1 O1 C1 -114.3(2) . . . . ?
Cl2 Al2 O4 C52 -107.0(2) . . . . ?
Cl2 Al2 O3 C35 86.9(2) . . . . ?
Al2 O4 C52 C53 -173.92(19) . . . . ?
Al2 O4 C52 C60 6.0(4) . . . . ?
Al2 O3 C35 C43 18.4(3) . . . . ?
Al2 O3 C35 C36 -164.61(18) . . . . ?
Al2 N2 C42 C43 -7.6(3) . . . . ?
Al2 N2 C42 C41 176.42(19) . . . . ?
Al2 N4 C59 C60 -12.0(4) . . . . ?
Al2 N4 C59 C58 168.4(2) . . . . ?
Al1 O2 C18 C19 -150.46(19) . . . . ?
Al1 O2 C18 C26 32.8(3) . . . . ?
Al1 O1 C1 C9 11.1(4) . . . . ?
Al1 O1 C1 C2 -168.22(19) . . . . ?
Al1 N1 N2 Al2 -74.6(2) . . . . ?
Al1 N1 N2 C42 101.7(2) . . . . ?
Al1 N1 C8 C9 -15.2(4) . . . . ?
Al1 N1 C8 C7 165.8(2) . . . . ?
Al1 N3 N4 Al2 -73.9(2) . . . . ?
Al1 N3 N4 C59 94.3(2) . . . . ?
Al1 N3 C25 C26 -4.9(3) . . . . ?
Al1 N3 C25 C24 176.6(2) . . . . ?
O4 Al2 O3 C35 -148.8(2) . . . . ?
O4 C52 C53 C61 -1.9(4) . . . . ?
O4 C52 C53 C54 176.7(2) . . . . ?
O4 C52 C60 C59 8.6(4) . . . . ?
O4 C52 C60 C56 -175.7(2) . . . . ?
O2 Al1 O1 C1 148.5(2) . . . . ?
O1 Al1 O2 C18 -161.97(19) . . . . ?
O3 Al2 O4 C52 156.5(2) . . . . ?
O3 C35 C36 C37 -177.9(2) . . . . ?
O3 C35 C36 C44 3.0(4) . . . . ?
N1 Al1 O1 C1 -22.5(2) . . . . ?
N1 N2 C42 C43 176.2(2) . . . . ?
N1 N2 C42 C41 0.3(3) . . . . ?
N1 C8 C7 C6 -173.0(3) . . . . ?
N3 Al1 O2 C18 -39.18(19) . . . . ?
N3 Al1 O1 C1 57.9(3) . . . . ?
N3 N4 C59 C60 -179.5(2) . . . . ?
N3 N4 C59 C58 1.0(4) . . . . ?
N3 C25 C24 C23 -164.7(2) . . . . ?
N2 Al2 O4 C52 65.6(3) . . . . ?
N2 Al2 O3 C35 -26.1(2) . . . . ?
N2 N1 C8 C9 -179.0(2) . . . . ?
N2 N1 C8 C7 2.1(4) . . . . ?
N2 C42 C41 C40 -170.1(2) . . . . ?
N4 Al2 O4 C52 -15.7(2) . . . . ?
N4 N3 C25 C26 -177.4(2) . . . . ?
N4 N3 C25 C24 4.0(4) . . . . ?
N4 C59 C60 C52 -3.9(4) . . . . ?
N4 C59 C60 C56 179.9(2) . . . . ?
N4 C59 C58 C57 -174.1(3) . . . . ?
C43 C35 C36 C37 -0.8(3) . . . . ?
C43 C35 C36 C44 -180.0(2) . . . . ?
C43 C42 C41 C40 13.5(3) . . . . ?
C43 C39 C38 C37 -1.2(4) . . . . ?
C43 C39 C38 C48 -179.3(2) . . . . ?
C43 C39 C40 C41 12.2(3) . . . . ?
C35 C43 C42 N2 -8.3(4) . . . . ?
C35 C43 C42 C41 168.2(2) . . . . ?
C35 C43 C39 C38 0.4(4) . . . . ?
C35 C43 C39 C40 -178.4(2) . . . . ?
C35 C36 C44 C47 61.1(3) . . . . ?
C35 C36 C44 C46 -59.2(3) . . . . ?
C35 C36 C44 C45 -177.9(2) . . . . ?
C42 C43 C35 O3 4.3(4) . . . . ?
C42 C43 C35 C36 -172.9(2) . . . . ?
C42 C43 C39 C38 174.8(2) . . . . ?
C42 C43 C39 C40 -4.0(3) . . . . ?
C42 C41 C40 C39 -15.1(3) . . . . ?
C22 C26 C18 O2 175.2(2) . . . . ?
C22 C26 C18 C19 -1.8(4) . . . . ?
C22 C26 C25 N3 171.4(2) . . . . ?
C22 C26 C25 C24 -9.8(3) . . . . ?
C22 C21 C20 C19 -0.1(4) . . . . ?
C22 C21 C31 C34 -50.0(3) . . . . ?
C22 C21 C31 C33 -168.9(2) . . . . ?
C22 C21 C31 C32 71.4(3) . . . . ?
C22 C23 C24 C25 -16.8(3) . . . . ?
C26 C22 C21 C20 -1.9(3) . . . . ?
C26 C22 C21 C31 -179.1(2) . . . . ?
C26 C22 C23 C24 11.8(3) . . . . ?
C26 C25 C24 C23 16.6(3) . . . . ?
C21 C22 C26 C18 3.0(4) . . . . ?
C21 C22 C26 C25 178.6(2) . . . . ?
C21 C22 C23 C24 -168.5(3) . . . . ?
C9 C8 C7 C6 7.9(3) . . . . ?
C9 C5 C4 C3 0.4(4) . . . . ?
C9 C5 C4 C14 -178.2(3) . . . . ?
C9 C5 C6 C7 11.9(3) . . . . ?
C52 C53 C61 C63 -52.8(3) . . . . ?
C52 C53 C61 C62 68.5(3) . . . . ?
C52 C53 C61 C64 -172.0(3) . . . . ?
C52 C53 C54 C55 0.3(4) . . . . ?
C18 C19 C20 C21 1.3(4) . . . . ?
C18 C19 C27 C29 53.7(3) . . . . ?
C18 C19 C27 C30 175.2(2) . . . . ?
C18 C19 C27 C28 -65.9(3) . . . . ?
C18 C26 C25 N3 -12.9(4) . . . . ?
C18 C26 C25 C24 165.9(2) . . . . ?
C2 C3 C4 C5 1.0(4) . . . . ?
C2 C3 C4 C14 179.8(2) . . . . ?
C10 C2 C1 O1 -2.0(4) . . . . ?
C10 C2 C1 C9 178.6(2) . . . . ?
C10 C2 C3 C4 179.6(2) . . . . ?
C20 C19 C18 O2 -177.2(2) . . . . ?
C20 C19 C18 C26 -0.3(3) . . . . ?
C20 C19 C27 C29 -128.7(3) . . . . ?
C20 C19 C27 C30 -7.3(3) . . . . ?
C20 C19 C27 C28 111.6(3) . . . . ?
C20 C21 C31 C34 133.0(2) . . . . ?
C20 C21 C31 C33 14.1(3) . . . . ?
C20 C21 C31 C32 -105.6(3) . . . . ?
C1 C9 C8 N1 -4.3(4) . . . . ?
C1 C9 C8 C7 174.8(2) . . . . ?
C1 C9 C5 C4 -2.4(4) . . . . ?
C1 C9 C5 C6 177.3(3) . . . . ?
C1 C2 C10 C12 63.2(3) . . . . ?
C1 C2 C10 C13 -56.7(3) . . . . ?
C1 C2 C10 C11 -177.1(2) . . . . ?
C1 C2 C3 C4 -0.6(4) . . . . ?
C3 C2 C10 C12 -117.0(3) . . . . ?
C3 C2 C10 C13 123.1(3) . . . . ?
C3 C2 C10 C11 2.7(3) . . . . ?
C3 C2 C1 O1 178.1(2) . . . . ?
C3 C2 C1 C9 -1.2(3) . . . . ?
C53 C52 C60 C59 -171.4(2) . . . . ?
C53 C52 C60 C56 4.3(4) . . . . ?
C53 C54 C55 C56 2.2(4) . . . . ?
C53 C54 C55 C65 -178.2(3) . . . . ?
C25 N3 N4 Al2 98.8(2) . . . . ?
C25 N3 N4 C59 -93.0(3) . . . . ?
C25 C26 C18 O2 0.2(4) . . . . ?
C25 C26 C18 C19 -176.8(2) . . . . ?
C39 C43 C35 O3 177.9(2) . . . . ?
C39 C43 C35 C36 0.7(4) . . . . ?
C39 C43 C42 N2 177.2(2) . . . . ?
C39 C43 C42 C41 -6.2(3) . . . . ?
C39 C38 C48 C50 67.9(3) . . . . ?
C39 C38 C48 C49 -53.3(3) . . . . ?
C39 C38 C48 C51 -172.8(3) . . . . ?
C8 N1 N2 Al2 89.7(2) . . . . ?
C8 N1 N2 C42 -94.0(3) . . . . ?
C8 C9 C1 O1 8.8(4) . . . . ?
C8 C9 C1 C2 -171.8(2) . . . . ?
C8 C9 C5 C4 172.8(2) . . . . ?
C8 C9 C5 C6 -7.4(3) . . . . ?
C8 C7 C6 C5 -11.7(3) . . . . ?
C31 C21 C20 C19 177.1(2) . . . . ?
C27 C19 C18 O2 0.6(4) . . . . ?
C27 C19 C18 C26 177.4(2) . . . . ?
C27 C19 C20 C21 -176.4(2) . . . . ?
C37 C36 C44 C47 -118.1(3) . . . . ?
C37 C36 C44 C46 121.7(3) . . . . ?
C37 C36 C44 C45 3.0(4) . . . . ?
C37 C38 C48 C50 -110.0(3) . . . . ?
C37 C38 C48 C49 128.8(3) . . . . ?
C37 C38 C48 C51 9.3(4) . . . . ?
C36 C37 C38 C39 1.2(4) . . . . ?
C36 C37 C38 C48 179.3(2) . . . . ?
C59 C58 C57 C56 -9.3(3) . . . . ?
C60 C52 C53 C61 178.2(2) . . . . ?
C60 C52 C53 C54 -3.3(4) . . . . ?
C60 C59 C58 C57 6.3(3) . . . . ?
C60 C56 C55 C65 179.0(2) . . . . ?
C60 C56 C55 C54 -1.4(4) . . . . ?
C60 C56 C57 C58 9.5(3) . . . . ?
C61 C53 C54 C55 178.8(3) . . . . ?
C38 C39 C40 C41 -166.5(3) . . . . ?
C38 C37 C36 C35 -0.2(4) . . . . ?
C38 C37 C36 C44 179.0(2) . . . . ?
C54 C53 C61 C63 128.7(3) . . . . ?
C54 C53 C61 C62 -109.9(3) . . . . ?
C54 C53 C61 C64 9.6(4) . . . . ?
C5 C9 C1 O1 -176.6(2) . . . . ?
C5 C9 C1 C2 2.8(4) . . . . ?
C5 C9 C8 N1 -179.6(3) . . . . ?
C5 C9 C8 C7 -0.5(3) . . . . ?
C55 C56 C60 C52 -1.8(4) . . . . ?
C55 C56 C60 C59 174.3(2) . . . . ?
C55 C56 C57 C58 -170.7(3) . . . . ?
C23 C22 C26 C18 -177.2(2) . . . . ?
C23 C22 C26 C25 -1.7(3) . . . . ?
C23 C22 C21 C20 178.4(2) . . . . ?
C23 C22 C21 C31 1.2(4) . . . . ?
C40 C39 C38 C37 177.3(3) . . . . ?
C40 C39 C38 C48 -0.8(4) . . . . ?
C68 C65 C55 C56 60.2(3) . . . . ?
C68 C65 C55 C54 -119.4(3) . . . . ?
C67 C65 C55 C56 179.3(2) . . . . ?
C67 C65 C55 C54 -0.3(4) . . . . ?
C4 C5 C6 C7 -168.4(3) . . . . ?
C58 C59 C60 C52 175.8(2) . . . . ?
C58 C59 C60 C56 -0.5(3) . . . . ?
C57 C56 C60 C52 178.0(3) . . . . ?
C57 C56 C60 C59 -5.8(3) . . . . ?
C57 C56 C55 C65 -0.8(5) . . . . ?
C57 C56 C55 C54 178.8(3) . . . . ?
C15 C14 C4 C3 5.2(4) . . . . ?
C15 C14 C4 C5 -176.2(3) . . . . ?
C16 C14 C4 C3 124.9(3) . . . . ?
C16 C14 C4 C5 -56.5(3) . . . . ?
C6 C5 C4 C3 -179.3(3) . . . . ?
C6 C5 C4 C14 2.1(5) . . . . ?
C17 C14 C4 C3 -113.5(3) . . . . ?
C17 C14 C4 C5 65.2(3) . . . . ?
C66 C65 C55 C56 -61.0(3) . . . . ?
C66 C65 C55 C54 119.4(3) . . . . ?

loop_
_smtbx_masks_void_nr
_smtbx_masks_void_average_x
_smtbx_masks_void_average_y
_smtbx_masks_void_average_z
_smtbx_masks_void_volume
_smtbx_masks_void_count_electrons
_smtbx_masks_void_content
1 -0.043 -0.175 -0.819 2642.1 598.9 '12 toluene'
